data_1507095
loop_
_publ_author_name
'Kim, Su Jeong'
'Jo, Moon-Gi'
'Lee, Jin Yong'
'Kim, Byeang Hyean'

_publ_section_title
;
 Hydrogen bonding patterns of calix[4]arenes with thiourea functionalities
 in solution and in the solid state.
;
_journal_issue 12
_journal_name_full 'Organic letters'
_journal_page_first 1963
_journal_page_last 1966
_journal_paper_doi 10.1021/ol049497y
_journal_volume 6
_journal_year 2004
_chemical_formula_sum 'C42 H53 N3 O4 S'
_chemical_formula_weight 695.93
_chemical_name_systematic
; 
 ? 
;
_space_group_IT_number 61
_symmetry_space_group_name_Hall '-P 2ac 2ab'
_symmetry_space_group_name_H-M 'P b c a'
_atom_sites_solution_hydrogens geom
_atom_sites_solution_primary direct
_atom_sites_solution_secondary difmap
_audit_creation_method SHELXL-97
_cell_angle_alpha 90.00
_cell_angle_beta 90.00
_cell_angle_gamma 90.00
_cell_formula_units_Z 8
_cell_length_a 10.646(4)
_cell_length_b 18.820(10)
_cell_length_c 40.113(15)
_cell_measurement_temperature 243(2)
_cell_volume 8037(6)
_computing_structure_refinement 'SHELXL-97 (Sheldrick, 1997)'
_computing_structure_solution 'SHELXS-97 (Sheldrick, 1990)'
_diffrn_ambient_temperature 243(2)
_diffrn_measured_fraction_theta_full 0.999
_diffrn_measured_fraction_theta_max 0.999
_diffrn_radiation_monochromator graphite
_diffrn_radiation_source 'fine-focus sealed tube'
_diffrn_radiation_type MoK\a
_diffrn_radiation_wavelength 0.71073
_diffrn_reflns_av_R_equivalents 0.0780
_diffrn_reflns_av_sigmaI/netI 0.0632
_diffrn_reflns_limit_h_max 11
_diffrn_reflns_limit_h_min -11
_diffrn_reflns_limit_k_max 12
_diffrn_reflns_limit_k_min -20
_diffrn_reflns_limit_l_max 44
_diffrn_reflns_limit_l_min -42
_diffrn_reflns_number 31562
_diffrn_reflns_theta_full 23.00
_diffrn_reflns_theta_max 23.00
_diffrn_reflns_theta_min 2.03
_exptl_absorpt_coefficient_mu 0.123
_exptl_absorpt_correction_T_max 0.9794
_exptl_absorpt_correction_T_min 0.9354
_exptl_crystal_density_diffrn 1.150
_exptl_crystal_density_method 'not measured'
_exptl_crystal_F_000 2992
_exptl_crystal_size_max 0.55
_exptl_crystal_size_mid 0.37
_exptl_crystal_size_min 0.17
_refine_diff_density_max 0.400
_refine_diff_density_min -0.286
_refine_diff_density_rms 0.065
_refine_ls_extinction_method none
_refine_ls_goodness_of_fit_ref 1.093
_refine_ls_hydrogen_treatment mixed
_refine_ls_matrix_type full
_refine_ls_number_parameters 450
_refine_ls_number_reflns 5587
_refine_ls_number_restraints 2
_refine_ls_restrained_S_all 1.093
_refine_ls_R_factor_all 0.1238
_refine_ls_R_factor_gt 0.0873
_refine_ls_shift/su_max 0.024
_refine_ls_shift/su_mean 0.001
_refine_ls_structure_factor_coef Fsqd
_refine_ls_weighting_details 'calc w=1/[\s^2^(Fo^2^)+(0.0589P)^2^+22.6250P] where P=(Fo^2^+2Fc^2^)/3'
_refine_ls_weighting_scheme calc
_refine_ls_wR_factor_gt 0.1992
_refine_ls_wR_factor_ref 0.2206
_reflns_number_gt 3825
_reflns_number_total 5587
_reflns_threshold_expression >2sigma(I)
_cod_data_source_file ol049497ysi20040430_115651.cif
_cod_data_source_block pbca_sad
_cod_database_code 1507095

loop_
_symmetry_equiv_pos_as_xyz
'x, y, z'
'-x+1/2, -y, z+1/2'
'-x, y+1/2, -z+1/2'
'x+1/2, -y+1/2, -z'
'-x, -y, -z'
'x-1/2, y, -z-1/2'
'x, -y-1/2, z-1/2'
'-x-1/2, y-1/2, z'

loop_
_atom_site_label
_atom_site_type_symbol
_atom_site_fract_x
_atom_site_fract_y
_atom_site_fract_z
_atom_site_U_iso_or_equiv
_atom_site_adp_type
_atom_site_occupancy
_atom_site_symmetry_multiplicity
_atom_site_calc_flag
_atom_site_refinement_flags
_atom_site_disorder_assembly
_atom_site_disorder_group
S1 S 0.04963(13) 0.11615(10) 0.21325(3) 0.0616(5) Uani 1 1 d . C .
O1 O -0.1026(4) 0.3486(2) 0.40402(8) 0.0533(10) Uani 1 1 d . B .
O2 O 0.1967(3) 0.33453(19) 0.38527(9) 0.0525(10) Uani 1 1 d . . .
O3 O 0.3257(3) 0.1681(2) 0.39936(8) 0.0482(9) Uani 1 1 d . C .
O4 O -0.0008(3) 0.1834(2) 0.40962(9) 0.0545(10) Uani 1 1 d . . .
N1 N -0.1340(7) 0.2688(4) 0.27030(14) 0.0736(18) Uani 1 1 d D . .
H1N H -0.208(6) 0.253(4) 0.2645(16) 0.08(2) Uiso 1 1 d D . .
H2N H -0.122(8) 0.304(4) 0.254(2) 0.13(3) Uiso 1 1 d D . .
N2 N 0.1102(4) 0.1675(2) 0.27250(10) 0.0479(11) Uani 1 1 d . C .
H2A H 0.0487 0.1972 0.2693 0.057 Uiso 1 1 calc R . .
N3 N 0.2547(4) 0.0935(2) 0.24968(10) 0.0497(11) Uani 1 1 d . C .
H3A H 0.2984 0.1016 0.2676 0.060 Uiso 1 1 calc R . .
C1 C -0.1334(5) 0.2918(3) 0.30378(13) 0.0523(15) Uani 1 1 d . . .
C2 C -0.0645(5) 0.3509(3) 0.31320(13) 0.0484(14) Uani 1 1 d . . .
H2B H -0.0247 0.3783 0.2967 0.058 Uiso 1 1 calc R . .
C3 C -0.0528(5) 0.3707(3) 0.34651(13) 0.0444(13) Uani 1 1 d . . .
C4 C -0.1136(5) 0.3305(3) 0.37060(13) 0.0433(13) Uani 1 1 d . . .
C5 C -0.1821(5) 0.2692(3) 0.36163(13) 0.0465(14) Uani 1 1 d . . .
C6 C -0.1914(5) 0.2519(3) 0.32822(13) 0.0495(14) Uani 1 1 d . . .
H6A H -0.2387 0.2119 0.3220 0.059 Uiso 1 1 calc R . .
C7 C 0.0309(5) 0.4340(3) 0.35509(14) 0.0542(15) Uani 1 1 d . C .
H7A H -0.0034 0.4771 0.3449 0.065 Uiso 1 1 calc R . .
H7B H 0.0320 0.4409 0.3793 0.065 Uiso 1 1 calc R . .
C8 C 0.1634(5) 0.4221(3) 0.34275(13) 0.0487(14) Uani 1 1 d . . .
C9 C 0.2386(5) 0.3694(3) 0.35715(12) 0.0454(13) Uani 1 1 d . C .
C10 C 0.3487(5) 0.3464(3) 0.34211(13) 0.0473(14) Uani 1 1 d . . .
C11 C 0.3915(6) 0.3828(3) 0.31395(14) 0.0573(16) Uani 1 1 d . C .
H11A H 0.4670 0.3692 0.3036 0.069 Uiso 1 1 calc R . .
C12 C 0.3219(6) 0.4394(3) 0.30116(15) 0.0639(18) Uani 1 1 d . . .
H12A H 0.3532 0.4657 0.2830 0.077 Uiso 1 1 calc R C .
C13 C 0.2080(6) 0.4569(3) 0.31492(15) 0.0572(16) Uani 1 1 d . C .
H13A H 0.1596 0.4933 0.3052 0.069 Uiso 1 1 calc R . .
C14 C 0.4064(5) 0.2770(3) 0.35282(14) 0.0516(15) Uani 1 1 d . C .
H14A H 0.4235 0.2778 0.3768 0.062 Uiso 1 1 calc R . .
H14B H 0.4859 0.2693 0.3410 0.062 Uiso 1 1 calc R . .
C15 C 0.3135(4) 0.2171(3) 0.34456(12) 0.0391(12) Uani 1 1 d . . .
C16 C 0.2766(4) 0.1663(3) 0.36755(11) 0.0352(12) Uani 1 1 d . C .
C17 C 0.1840(5) 0.1160(3) 0.35971(12) 0.0389(12) Uani 1 1 d . . .
C18 C 0.1325(5) 0.1170(3) 0.32817(12) 0.0439(13) Uani 1 1 d . C .
H18A H 0.0713 0.0831 0.3224 0.053 Uiso 1 1 calc R . .
C19 C 0.1695(5) 0.1668(3) 0.30489(12) 0.0417(13) Uani 1 1 d . . .
C20 C 0.2597(5) 0.2163(3) 0.31304(12) 0.0418(13) Uani 1 1 d . C .
H20A H 0.2852 0.2498 0.2971 0.050 Uiso 1 1 calc R . .
C21 C 0.1319(5) 0.0644(3) 0.38572(13) 0.0510(14) Uani 1 1 d . C .
H21A H 0.1608 0.0161 0.3809 0.061 Uiso 1 1 calc R . .
H21B H 0.1617 0.0777 0.4080 0.061 Uiso 1 1 calc R . .
C22 C -0.0084(5) 0.0675(3) 0.38453(12) 0.0436(13) Uani 1 1 d . . .
C23 C -0.0788(6) 0.0156(3) 0.36897(13) 0.0519(15) Uani 1 1 d . C .
H23A H -0.0414 -0.0283 0.3638 0.062 Uiso 1 1 calc R . .
C24 C -0.2028(6) 0.0271(3) 0.36101(13) 0.0568(16) Uani 1 1 d . . .
H24A H -0.2501 -0.0094 0.3511 0.068 Uiso 1 1 calc R C .
C25 C -0.2575(5) 0.0912(4) 0.36743(13) 0.0554(16) Uani 1 1 d . C .
H25A H -0.3410 0.0990 0.3607 0.067 Uiso 1 1 calc R . .
C26 C -0.1920(5) 0.1459(3) 0.38379(13) 0.0476(14) Uani 1 1 d . . .
C27 C -0.0695(5) 0.1305(3) 0.39339(12) 0.0449(13) Uani 1 1 d . C .
C28 C -0.2410(5) 0.2203(3) 0.38757(13) 0.0539(15) Uani 1 1 d . C .
H28A H -0.2215 0.2380 0.4100 0.065 Uiso 1 1 calc R . .
H28B H -0.3325 0.2204 0.3849 0.065 Uiso 1 1 calc R . .
C41 C 0.1442(5) 0.1253(3) 0.24697(12) 0.0429(13) Uani 1 1 d . . .
C42 C 0.3081(6) 0.0463(4) 0.22495(14) 0.072(2) Uani 1 1 d . . .
H42A H 0.3895 0.0298 0.2325 0.109 Uiso 1 1 calc R C .
H42B H 0.3177 0.0716 0.2040 0.109 Uiso 1 1 calc R . .
H42C H 0.2528 0.0060 0.2217 0.109 Uiso 1 1 calc R . .
C29 C -0.2033(7) 0.3926(4) 0.41568(16) 0.081(2) Uani 1 1 d . . .
H29A H -0.2772 0.3631 0.4201 0.097 Uiso 1 1 calc R A 1
H29B H -0.2257 0.4270 0.3983 0.097 Uiso 1 1 calc R A 1
C30A C -0.169(2) 0.4302(13) 0.4456(6) 0.118(8) Uiso 0.45 1 d P B 1
H30A H -0.1106 0.4687 0.4402 0.142 Uiso 0.45 1 calc PR B 1
H30B H -0.1283 0.3978 0.4613 0.142 Uiso 0.45 1 calc PR B 1
C30B C -0.2042(14) 0.3980(8) 0.4513(3) 0.080(4) Uiso 0.55 1 d P B 2
H30C H -0.1189 0.4066 0.4595 0.096 Uiso 0.55 1 calc PR B 2
H30D H -0.2350 0.3536 0.4611 0.096 Uiso 0.55 1 calc PR B 2
C31 C -0.2930(10) 0.4616(6) 0.4615(2) 0.164(5) Uani 1 1 d . . .
H31A H -0.2721 0.4870 0.4818 0.246 Uiso 1 1 calc R B 1
H31B H -0.3504 0.4231 0.4667 0.246 Uiso 1 1 calc R B 1
H31C H -0.3324 0.4939 0.4458 0.246 Uiso 1 1 calc R B 1
C32A C 0.2045(8) 0.3759(5) 0.4153(2) 0.062(2) Uiso 0.75 1 d P C 1
H32A H 0.1392 0.3600 0.4308 0.074 Uiso 0.75 1 calc PR C 1
H32B H 0.1882 0.4259 0.4099 0.074 Uiso 0.75 1 calc PR C 1
C33A C 0.3291(9) 0.3700(6) 0.4318(2) 0.072(3) Uiso 0.70 1 d P C 1
H33A H 0.3958 0.3812 0.4158 0.087 Uiso 0.70 1 calc PR C 1
H33B H 0.3419 0.3213 0.4398 0.087 Uiso 0.70 1 calc PR C 1
C34A C 0.3355(15) 0.4234(8) 0.4623(4) 0.085(4) Uiso 0.55 1 d P C 1
H34A H 0.4166 0.4193 0.4731 0.127 Uiso 0.55 1 calc PR C 1
H34B H 0.2696 0.4120 0.4782 0.127 Uiso 0.55 1 calc PR C 1
H34C H 0.3241 0.4717 0.4543 0.127 Uiso 0.55 1 calc PR C 1
C32B C 0.281(2) 0.3430(14) 0.4146(6) 0.059(6) Uiso 0.25 1 d P C 2
H32C H 0.3653 0.3568 0.4076 0.071 Uiso 0.25 1 calc PR C 2
H32D H 0.2855 0.2987 0.4274 0.071 Uiso 0.25 1 calc PR C 2
C33B C 0.218(3) 0.4022(16) 0.4351(7) 0.106(9) Uiso 0.30 1 d P C 2
H33C H 0.1282 0.3928 0.4383 0.128 Uiso 0.30 1 calc PR C 2
H33D H 0.2284 0.4486 0.4244 0.128 Uiso 0.30 1 calc PR C 2
C34B C 0.290(2) 0.3988(13) 0.4690(5) 0.117(8) Uiso 0.45 1 d P C 2
H34D H 0.2542 0.4328 0.4844 0.175 Uiso 0.45 1 calc PR C 2
H34E H 0.3781 0.4103 0.4653 0.175 Uiso 0.45 1 calc PR C 2
H34F H 0.2838 0.3514 0.4782 0.175 Uiso 0.45 1 calc PR C 2
C35 C 0.4269(6) 0.1204(4) 0.40423(16) 0.075(2) Uani 1 1 d . . .
H35A H 0.3943 0.0717 0.4034 0.090 Uiso 1 1 calc R D 1
H35B H 0.4862 0.1258 0.3857 0.090 Uiso 1 1 calc R D 1
C36A C 0.4927(13) 0.1296(8) 0.4345(3) 0.082(4) Uiso 0.60 1 d P E 1
H36A H 0.5075 0.1802 0.4388 0.098 Uiso 0.60 1 calc PR E 1
H36B H 0.5739 0.1052 0.4336 0.098 Uiso 0.60 1 calc PR E 1
C37A C 0.4167(16) 0.1002(10) 0.4598(4) 0.113(6) Uiso 0.60 1 d P E 1
H37A H 0.4569 0.1072 0.4813 0.170 Uiso 0.60 1 calc PR E 1
H37B H 0.4056 0.0498 0.4558 0.170 Uiso 0.60 1 calc PR E 1
H37C H 0.3355 0.1235 0.4598 0.170 Uiso 0.60 1 calc PR E 1
C36B C 0.445(3) 0.1339(19) 0.4482(8) 0.145(12) Uiso 0.40 1 d P E 2
H36C H 0.4776 0.1814 0.4533 0.174 Uiso 0.40 1 calc PR E 2
H36D H 0.3657 0.1265 0.4602 0.174 Uiso 0.40 1 calc PR E 2
C37B C 0.542(3) 0.0752(14) 0.4561(6) 0.136(9) Uiso 0.40 1 d P E 2
H37D H 0.5567 0.0736 0.4799 0.204 Uiso 0.40 1 calc PR E 2
H37E H 0.6198 0.0854 0.4446 0.204 Uiso 0.40 1 calc PR E 2
H37F H 0.5095 0.0296 0.4487 0.204 Uiso 0.40 1 calc PR E 2
C38A C -0.0248(15) 0.1785(9) 0.4469(4) 0.095(5) Uiso 0.60 1 d P F 1
H38A H -0.0195 0.1294 0.4549 0.115 Uiso 0.60 1 calc PR F 1
H38B H -0.1067 0.1985 0.4529 0.115 Uiso 0.60 1 calc PR F 1
C39A C 0.0891(14) 0.2263(8) 0.4608(3) 0.088(4) Uiso 0.60 1 d P F 1
H39A H 0.1670 0.2098 0.4503 0.106 Uiso 0.60 1 calc PR F 1
H39B H 0.0754 0.2754 0.4536 0.106 Uiso 0.60 1 calc PR F 1
C40A C 0.106(2) 0.2261(12) 0.4951(5) 0.145(7) Uiso 0.60 1 d P F 1
H40A H 0.1771 0.2558 0.5009 0.217 Uiso 0.60 1 calc PR F 1
H40B H 0.1212 0.1779 0.5027 0.217 Uiso 0.60 1 calc PR F 1
H40C H 0.0309 0.2444 0.5059 0.217 Uiso 0.60 1 calc PR F 1
C38B C 0.030(2) 0.1736(10) 0.4421(4) 0.065(5) Uiso 0.40 1 d P F 2
H38C H 0.1211 0.1651 0.4431 0.078 Uiso 0.40 1 calc PR F 2
H38D H -0.0108 0.1298 0.4497 0.078 Uiso 0.40 1 calc PR F 2
C39B C 0.002(3) 0.2267(14) 0.4653(6) 0.121(8) Uiso 0.40 1 d P F 2
H39C H 0.0410 0.2706 0.4572 0.145 Uiso 0.40 1 calc PR F 2
H39D H -0.0888 0.2340 0.4646 0.145 Uiso 0.40 1 calc PR F 2
C40B C 0.035(3) 0.2203(17) 0.4983(7) 0.130(10) Uiso 0.40 1 d P F 2
H40D H 0.0194 0.2649 0.5096 0.196 Uiso 0.40 1 calc PR F 2
H40E H 0.1232 0.2083 0.5000 0.196 Uiso 0.40 1 calc PR F 2
H40F H -0.0151 0.1831 0.5085 0.196 Uiso 0.40 1 calc PR F 2

loop_
_atom_site_aniso_label
_atom_site_aniso_U_11
_atom_site_aniso_U_22
_atom_site_aniso_U_33
_atom_site_aniso_U_23
_atom_site_aniso_U_13
_atom_site_aniso_U_12
S1 0.0431(8) 0.1005(13) 0.0411(8) -0.0118(8) -0.0011(6) -0.0129(9)
O1 0.061(2) 0.054(2) 0.045(2) -0.0039(19) -0.0011(18) 0.020(2)
O2 0.060(2) 0.048(2) 0.050(2) 0.0025(19) 0.0022(18) -0.005(2)
O3 0.051(2) 0.056(2) 0.038(2) 0.0000(18) -0.0062(17) 0.006(2)
O4 0.053(2) 0.048(2) 0.062(2) 0.000(2) -0.0039(19) 0.000(2)
N1 0.095(5) 0.079(4) 0.046(3) -0.006(3) -0.007(3) -0.029(4)
N2 0.051(3) 0.052(3) 0.041(3) -0.001(2) -0.009(2) 0.005(2)
N3 0.049(3) 0.063(3) 0.038(2) -0.011(2) 0.001(2) -0.001(2)
C1 0.057(4) 0.054(4) 0.046(3) 0.001(3) -0.008(3) -0.007(3)
C2 0.057(3) 0.040(3) 0.048(3) 0.007(3) 0.000(3) -0.009(3)
C3 0.049(3) 0.034(3) 0.051(3) -0.002(3) -0.008(3) 0.007(3)
C4 0.038(3) 0.048(3) 0.044(3) 0.002(3) -0.002(2) 0.017(3)
C5 0.037(3) 0.049(4) 0.054(3) 0.008(3) -0.003(3) 0.006(3)
C6 0.047(3) 0.046(3) 0.055(4) -0.003(3) -0.009(3) -0.006(3)
C7 0.068(4) 0.039(3) 0.055(3) -0.007(3) -0.012(3) -0.005(3)
C8 0.061(4) 0.035(3) 0.050(3) -0.005(3) -0.010(3) -0.011(3)
C9 0.056(3) 0.038(3) 0.043(3) 0.001(3) -0.004(3) -0.018(3)
C10 0.049(3) 0.046(3) 0.047(3) -0.003(3) -0.007(3) -0.019(3)
C11 0.057(4) 0.061(4) 0.054(3) -0.002(3) -0.001(3) -0.019(3)
C12 0.078(5) 0.056(4) 0.059(4) 0.009(3) -0.008(3) -0.025(4)
C13 0.067(4) 0.042(3) 0.062(4) 0.010(3) -0.012(3) -0.017(3)
C14 0.042(3) 0.063(4) 0.050(3) -0.002(3) -0.001(3) -0.010(3)
C15 0.035(3) 0.044(3) 0.039(3) -0.005(3) 0.004(2) 0.002(3)
C16 0.032(3) 0.039(3) 0.034(3) -0.001(2) 0.001(2) 0.008(2)
C17 0.044(3) 0.032(3) 0.040(3) 0.004(2) 0.004(2) 0.006(3)
C18 0.047(3) 0.036(3) 0.049(3) -0.005(3) -0.003(3) -0.002(3)
C19 0.045(3) 0.045(3) 0.034(3) -0.002(3) 0.001(2) 0.006(3)
C20 0.043(3) 0.043(3) 0.039(3) 0.004(3) 0.006(2) -0.001(3)
C21 0.057(4) 0.044(3) 0.053(3) 0.010(3) -0.002(3) 0.002(3)
C22 0.046(3) 0.042(3) 0.042(3) 0.013(3) 0.002(2) -0.006(3)
C23 0.065(4) 0.039(3) 0.052(3) 0.012(3) 0.011(3) -0.008(3)
C24 0.069(4) 0.051(4) 0.050(3) 0.003(3) 0.008(3) -0.024(3)
C25 0.039(3) 0.075(5) 0.052(3) 0.018(3) 0.002(3) -0.017(3)
C26 0.040(3) 0.054(4) 0.049(3) 0.012(3) 0.008(3) -0.004(3)
C27 0.047(3) 0.044(3) 0.043(3) 0.006(3) 0.000(2) -0.011(3)
C28 0.039(3) 0.068(4) 0.055(3) 0.006(3) 0.007(3) 0.007(3)
C41 0.042(3) 0.046(3) 0.041(3) 0.003(3) 0.006(2) -0.015(3)
C42 0.060(4) 0.101(5) 0.057(4) -0.020(4) 0.003(3) 0.018(4)
C29 0.113(6) 0.070(5) 0.060(4) -0.005(4) 0.002(4) 0.046(5)
C31 0.193(11) 0.188(11) 0.111(7) -0.057(7) 0.038(7) 0.085(10)
C35 0.063(4) 0.085(5) 0.078(4) 0.006(4) -0.026(4) 0.014(4)

loop_
_atom_type_symbol
_atom_type_description
_atom_type_scat_dispersion_real
_atom_type_scat_dispersion_imag
_atom_type_scat_source
C C 0.0033 0.0016 'International Tables Vol C Tables 4.2.6.8 and 6.1.1.4'
H H 0.0000 0.0000 'International Tables Vol C Tables 4.2.6.8 and 6.1.1.4'
N N 0.0061 0.0033 'International Tables Vol C Tables 4.2.6.8 and 6.1.1.4'
O O 0.0106 0.0060 'International Tables Vol C Tables 4.2.6.8 and 6.1.1.4'
S S 0.1246 0.1234 'International Tables Vol C Tables 4.2.6.8 and 6.1.1.4'

loop_
_geom_angle_atom_site_label_1
_geom_angle_atom_site_label_2
_geom_angle_atom_site_label_3
_geom_angle
C4 O1 C29 113.2(4)
C9 O2 C32A 114.1(5)
C9 O2 C32B 113.8(10)
C32A O2 C32B 40.8(9)
C16 O3 C35 113.6(4)
C38B O4 C27 118.6(9)
C38B O4 C38A 24.3(9)
C27 O4 C38A 109.1(7)
C41 N2 C19 124.1(4)
C41 N3 C42 124.7(5)
C6 C1 C2 118.7(5)
C6 C1 N1 120.4(6)
C2 C1 N1 120.6(6)
C1 C2 C3 121.6(5)
C4 C3 C2 118.7(5)
C4 C3 C7 122.7(5)
C2 C3 C7 118.5(5)
O1 C4 C3 120.0(5)
O1 C4 C5 119.3(5)
C3 C4 C5 120.6(5)
C6 C5 C4 118.5(5)
C6 C5 C28 119.4(5)
C4 C5 C28 122.1(5)
C1 C6 C5 121.9(5)
C8 C7 C3 110.8(4)
C13 C8 C9 118.3(6)
C13 C8 C7 121.1(5)
C9 C8 C7 120.2(5)
O2 C9 C10 118.7(5)
O2 C9 C8 119.4(5)
C10 C9 C8 121.7(5)
C9 C10 C11 118.3(5)
C9 C10 C14 119.4(5)
C11 C10 C14 121.5(5)
C12 C11 C10 119.9(6)
C13 C12 C11 120.3(6)
C12 C13 C8 121.0(6)
C10 C14 C15 108.2(4)
C16 C15 C20 118.8(5)
C16 C15 C14 123.1(4)
C20 C15 C14 118.1(5)
O3 C16 C15 119.4(4)
O3 C16 C17 119.4(4)
C15 C16 C17 121.1(4)
C18 C17 C16 118.5(5)
C18 C17 C21 119.3(5)
C16 C17 C21 122.0(4)
C17 C18 C19 121.1(5)
C20 C19 C18 119.8(5)
C20 C19 N2 120.7(5)
C18 C19 N2 119.4(5)
C19 C20 C15 120.8(5)
C22 C21 C17 108.4(4)
C23 C22 C27 117.5(5)
C23 C22 C21 122.0(5)
C27 C22 C21 119.3(5)
C24 C23 C22 121.0(6)
C25 C24 C23 120.3(6)
C24 C25 C26 121.6(5)
C27 C26 C25 116.2(5)
C27 C26 C28 119.5(5)
C25 C26 C28 123.9(5)
C26 C27 O4 118.1(5)
C26 C27 C22 122.9(5)
O4 C27 C22 118.6(5)
C26 C28 C5 110.5(4)
N3 C41 N2 116.3(5)
N3 C41 S1 123.2(4)
N2 C41 S1 120.5(4)
C30B C29 O1 111.8(7)
C30B C29 C30A 30.2(10)
O1 C29 C30A 111.6(10)
C29 C30A C31 108.1(15)
C29 C30B C31 108.5(10)
C30A C31 C30B 27.4(10)
O2 C32A C33A 112.7(8)
C32A C33A C34A 109.7(9)
O2 C32B C33B 104(2)
C32B C33B C34B 103(2)
C36A C35 O3 114.7(8)
C36A C35 C36B 23.6(12)
O3 C35 C36B 97.3(11)
C35 C36A C37A 106.6(11)
C37B C36B C35 100(2)
O4 C38A C39A 100.4(10)
C40A C39A C38A 116.0(14)
O4 C38B C39B 119.3(17)
C40B C39B C38B 122(2)

loop_
_geom_bond_atom_site_label_1
_geom_bond_atom_site_label_2
_geom_bond_distance
S1 C41 1.695(5)
O1 C4 1.388(6)
O1 C29 1.434(7)
O2 C9 1.379(6)
O2 C32A 1.436(9)
O2 C32B 1.48(3)
O3 C16 1.379(5)
O3 C35 1.416(7)
O4 C38B 1.359(18)
O4 C27 1.397(6)
O4 C38A 1.519(16)
N1 C1 1.412(7)
N2 C41 1.346(6)
N2 C19 1.444(6)
N3 C41 1.324(7)
N3 C42 1.447(7)
C1 C6 1.381(7)
C1 C2 1.384(7)
C2 C3 1.393(7)
C3 C4 1.387(7)
C3 C7 1.527(7)
C4 C5 1.412(7)
C5 C6 1.382(7)
C5 C28 1.524(7)
C7 C8 1.511(8)
C8 C13 1.379(8)
C8 C9 1.399(8)
C9 C10 1.388(7)
C10 C11 1.397(7)
C10 C14 1.505(8)
C11 C12 1.395(8)
C12 C13 1.373(8)
C14 C15 1.536(7)
C15 C16 1.385(7)
C15 C20 1.388(7)
C16 C17 1.402(7)
C17 C18 1.379(7)
C17 C21 1.529(7)
C18 C19 1.380(7)
C19 C20 1.377(7)
C21 C22 1.496(7)
C22 C23 1.380(7)
C22 C27 1.399(8)
C23 C24 1.375(8)
C24 C25 1.364(8)
C25 C26 1.407(8)
C26 C27 1.390(7)
C26 C28 1.502(8)
C29 C30B 1.431(15)
C29 C30A 1.44(2)
C30A C31 1.58(2)
C30B C31 1.579(16)
C32A C33A 1.487(13)
C33A C34A 1.584(17)
C32B C33B 1.54(4)
C33B C34B 1.56(3)
C35 C36A 1.413(13)
C35 C36B 1.79(3)
C36A C37A 1.41(2)
C36B C37B 1.55(4)
C38A C39A 1.61(2)
C39A C40A 1.39(2)
C38B C39B 1.40(3)
C39B C40B 1.37(3)
